data_7206467
loop_
_publ_author_name
'Bai, Hong-Ye'
'Yang, Jin'
'Liu, Bo'
'Ma, Jian-Fang'
'Kan, Wei-Qiu'
'Liu, Yun-Yu'
'Liu, Ying-Ying'

_publ_section_title
;
 Syntheses, structures, and photoluminescence of five silver(i)
 coordination polymers based on tetrakis(imidazol-1-ylmethyl)methane
;
_journal_issue 19
_journal_name_full CrystEngComm
_journal_page_first 5877
_journal_paper_doi 10.1039/c0ce00834f
_journal_volume 13
_journal_year 2011
_chemical_formula_moiety 'C17 H20 Ag2 N8, C4 H2 O4, 6.25(H2 O)'
_chemical_formula_sum 'C21 H34.5 Ag2 N8 O10.25'
_chemical_formula_weight 778.81
_chemical_name_systematic
;
?
;
_space_group_IT_number 15
_symmetry_cell_setting monoclinic
_symmetry_space_group_name_Hall '-C 2yc'
_symmetry_space_group_name_H-M 'C 1 2/c 1'
_atom_sites_solution_hydrogens geom
_atom_sites_solution_primary direct
_atom_sites_solution_secondary difmap
_audit_creation_method SHELXL-97
_cell_angle_alpha 90.00
_cell_angle_beta 114.059(9)
_cell_angle_gamma 90.00
_cell_formula_units_Z 8
_cell_length_a 19.3312(14)
_cell_length_b 27.3761(14)
_cell_length_c 13.1924(9)
_cell_measurement_reflns_used 5801
_cell_measurement_temperature 293(2)
_cell_measurement_theta_max 25.4
_cell_measurement_theta_min 4.1
_cell_volume 6375.1(8)
_computing_cell_refinement CrysAlis
_computing_data_collection 'CrysAlis (Oxford Diffraction, 2006)'
_computing_data_reduction CrysAlis
_computing_structure_refinement 'SHELXL-97 (Sheldrick, 1997)'
_computing_structure_solution 'SHELXS-97 (Sheldrick, 1997)'
_diffrn_ambient_temperature 293(2)
_diffrn_detector_area_resol_mean 10.0
_diffrn_measured_fraction_theta_full 0.992
_diffrn_measured_fraction_theta_max 0.992
_diffrn_measurement_device_type 'Oxford Diffraction Gemini R Ultra'
_diffrn_measurement_method '\w scan'
_diffrn_radiation_monochromator graphite
_diffrn_radiation_source 'fine-focus sealed tube'
_diffrn_radiation_type MoK\a
_diffrn_radiation_wavelength 0.71073
_diffrn_reflns_av_R_equivalents 0.1000
_diffrn_reflns_av_sigmaI/netI 0.2800
_diffrn_reflns_limit_h_max 21
_diffrn_reflns_limit_h_min -23
_diffrn_reflns_limit_k_max 32
_diffrn_reflns_limit_k_min -28
_diffrn_reflns_limit_l_max 15
_diffrn_reflns_limit_l_min -12
_diffrn_reflns_number 12797
_diffrn_reflns_theta_full 25.00
_diffrn_reflns_theta_max 25.35
_diffrn_reflns_theta_min 4.12
_exptl_absorpt_coefficient_mu 1.289
_exptl_absorpt_correction_T_max 0.913
_exptl_absorpt_correction_T_min 0.804
_exptl_absorpt_correction_type multi-scan
_exptl_absorpt_process_details
;
CrysAlis (Oxford Diffraction, 2006)
;
_exptl_crystal_colour colorless
_exptl_crystal_density_diffrn 1.623
_exptl_crystal_density_method 'not measured'
_exptl_crystal_description block
_exptl_crystal_F_000 3140
_exptl_crystal_size_max 0.17
_exptl_crystal_size_mid 0.13
_exptl_crystal_size_min 0.08
_refine_diff_density_max 1.036
_refine_diff_density_min -0.409
_refine_diff_density_rms 0.113
_refine_ls_extinction_method none
_refine_ls_goodness_of_fit_ref 0.721
_refine_ls_hydrogen_treatment mixed
_refine_ls_matrix_type full
_refine_ls_number_parameters 354
_refine_ls_number_reflns 5801
_refine_ls_number_restraints 26
_refine_ls_restrained_S_all 0.727
_refine_ls_R_factor_all 0.2070
_refine_ls_R_factor_gt 0.0616
_refine_ls_shift/su_max 0.001
_refine_ls_shift/su_mean 0.000
_refine_ls_structure_factor_coef Fsqd
_refine_ls_weighting_details 'calc w=1/[\s^2^(Fo^2^)+(0.0779P)^2^+0.0000P] where P=(Fo^2^+2Fc^2^)/3'
_refine_ls_weighting_scheme calc
_refine_ls_wR_factor_gt 0.1408
_refine_ls_wR_factor_ref 0.1690
_reflns_number_gt 1739
_reflns_number_total 5801
_reflns_threshold_expression >2\s(I)
_cod_data_source_file c0ce00834f.txt
_cod_data_source_block compound-3
_cod_original_cell_volume 6375.1(7)
_cod_original_sg_symbol_H-M 'C 2/c'
_cod_original_formula_sum 'C21 H34.50 Ag2 N8 O10.25'
_cod_database_code 7206467

loop_
_symmetry_equiv_pos_as_xyz
'x, y, z'
'-x, y, -z+1/2'
'x+1/2, y+1/2, z'
'-x+1/2, y+1/2, -z+1/2'
'-x, -y, -z'
'x, -y, z-1/2'
'-x+1/2, -y+1/2, -z'
'x+1/2, -y+1/2, z-1/2'

loop_
_atom_site_label
_atom_site_type_symbol
_atom_site_fract_x
_atom_site_fract_y
_atom_site_fract_z
_atom_site_U_iso_or_equiv
_atom_site_adp_type
_atom_site_occupancy
_atom_site_symmetry_multiplicity
_atom_site_calc_flag
_atom_site_refinement_flags
Ag1 Ag 0.93506(5) 0.16778(3) 0.79648(7) 0.0707(4) Uani 1 1 d .
Ag2 Ag 1.02009(6) 0.52665(4) 0.88529(7) 0.0786(4) Uani 1 1 d .
C1 C 0.7234(5) 0.3135(3) 0.6251(8) 0.047(3) Uani 1 1 d .
H1A H 0.6884 0.2934 0.6425 0.057 Uiso 1 1 calc R
H1B H 0.6975 0.3243 0.5488 0.057 Uiso 1 1 calc R
C2 C 0.8106(6) 0.2435(4) 0.6993(8) 0.047(3) Uani 1 1 d .
H2 H 0.7885 0.2325 0.7459 0.057 Uiso 1 1 calc R
C3 C 0.8323(7) 0.2868(4) 0.5780(8) 0.053(3) Uani 1 1 d .
H3 H 0.8298 0.3103 0.5258 0.063 Uiso 1 1 calc R
C4 C 0.8805(6) 0.2492(4) 0.6118(9) 0.050(3) Uani 1 1 d .
H4 H 0.9179 0.2428 0.5862 0.060 Uiso 1 1 calc R
C5 C 0.5609(6) 0.3590(4) 0.5184(9) 0.054(3) Uani 1 1 d .
H5 H 0.5522 0.3295 0.5465 0.064 Uiso 1 1 calc R
C6 C 0.5502(6) 0.4178(4) 0.4133(9) 0.064(2) Uani 1 1 d U
H6 H 0.5326 0.4386 0.3522 0.077 Uiso 1 1 calc R
C7 C 0.6089(6) 0.4281(4) 0.5112(9) 0.064(2) Uani 1 1 d U
H7 H 0.6389 0.4560 0.5283 0.077 Uiso 1 1 calc R
C8 C 0.6704(5) 0.3828(3) 0.6911(8) 0.050(3) Uani 1 1 d .
H8A H 0.6478 0.3625 0.7297 0.060 Uiso 1 1 calc R
H8B H 0.6817 0.4142 0.7281 0.060 Uiso 1 1 calc R
C9 C 0.7442(5) 0.3595(3) 0.7027(8) 0.045(3) Uani 1 1 d .
C10 C 0.7921(6) 0.3921(4) 0.6651(9) 0.058(3) Uani 1 1 d .
H10A H 0.8335 0.3722 0.6643 0.070 Uiso 1 1 calc R
H10B H 0.7614 0.4009 0.5886 0.070 Uiso 1 1 calc R
C11 C 0.7921(7) 0.4786(5) 0.7405(9) 0.067(3) Uani 1 1 d .
H11 H 0.7404 0.4828 0.7196 0.081 Uiso 1 1 calc R
C12 C 0.8468(8) 0.5119(4) 0.7919(9) 0.069(4) Uani 1 1 d .
H12 H 0.8392 0.5432 0.8130 0.082 Uiso 1 1 calc R
C13 C 0.9004(7) 0.4473(4) 0.7670(10) 0.065(4) Uani 1 1 d .
H13 H 0.9368 0.4249 0.7676 0.077 Uiso 1 1 calc R
C14 C 0.8081(8) 0.4347(5) 1.0240(10) 0.071(4) Uani 1 1 d .
H14 H 0.7920 0.4566 1.0640 0.085 Uiso 1 1 calc R
C15 C 0.7643(7) 0.4036(5) 0.9487(10) 0.067(4) Uani 1 1 d .
H15 H 0.7125 0.3992 0.9268 0.081 Uiso 1 1 calc R
C16 C 0.8806(6) 0.3956(4) 0.9632(9) 0.056(3) Uani 1 1 d .
H16 H 0.9226 0.3847 0.9521 0.068 Uiso 1 1 calc R
C17 C 0.7892(6) 0.3402(4) 0.8242(8) 0.060(3) Uani 1 1 d .
C18 C 0.878(2) 0.3528(12) 0.339(3) 0.244(13) Uiso 1 1 d .
C19 C 0.9026(13) 0.3482(8) 0.263(2) 0.161(8) Uiso 1 1 d D
C20 C 0.9015(14) 0.3092(10) 0.209(2) 0.211(10) Uiso 1 1 d D
C21 C 0.8836(16) 0.2553(11) 0.2543(18) 0.199(10) Uiso 1 1 d D
N1 N 0.7880(5) 0.2838(3) 0.6343(7) 0.041(2) Uani 1 1 d .
N2 N 0.8680(5) 0.2218(3) 0.6878(7) 0.055(3) Uani 1 1 d .
N3 N 0.5207(4) 0.3732(3) 0.4166(7) 0.054(3) Uani 1 1 d .
N4 N 0.6153(4) 0.3900(3) 0.5787(6) 0.048(2) Uani 1 1 d .
N5 N 0.8263(5) 0.4382(3) 0.7250(7) 0.048(2) Uani 1 1 d .
N6 N 0.9157(6) 0.4917(3) 0.8076(7) 0.062(3) Uani 1 1 d .
N7 N 0.8803(5) 0.4297(4) 1.0336(7) 0.062(3) Uani 1 1 d .
N8 N 0.8088(5) 0.3796(3) 0.9101(7) 0.052(2) Uani 1 1 d .
O1 O 0.9362(10) 0.3736(6) 0.4379(14) 0.210(6) Uiso 1 1 d D
O2 O 0.8140(9) 0.3577(5) 0.3499(11) 0.167(5) Uiso 1 1 d .
O3 O 0.9098(8) 0.2534(5) 0.3572(12) 0.159(5) Uiso 1 1 d D
O4 O 0.821(2) 0.2422(12) 0.176(3) 0.241(16) Uiso 0.50 1 d PD
O4' O 0.8834(18) 0.2179(12) 0.206(3) 0.181(11) Uiso 0.50 1 d P
O3W O 0.6908(8) 0.3600(5) 0.1615(12) 0.182(6) Uani 1 1 d .
O7W O 0.8333(13) 0.2190(8) -0.0170(14) 0.128(8) Uani 0.50 1 d P
O1W O 1.0228(6) 0.3355(3) 0.6633(8) 0.108(3) Uani 1 1 d D
O2W O 1.0369(7) 0.2564(4) 0.5303(9) 0.138(4) Uani 1 1 d .
O4W O 0.6342(9) 0.5487(6) 0.5786(13) 0.082(5) Uani 0.50 1 d PU
O5W O 0.6093(12) 0.4976(7) 0.7507(18) 0.136(8) Uani 0.50 1 d P
O6W O 0.9012(11) 0.4392(6) 0.5521(15) 0.113(6) Uiso 0.50 1 d PD
O8W O 1.0000 0.1555(12) 0.2500 0.155(12) Uiso 0.50 2 d SP
O9W O 0.7366(15) 0.4278(10) 0.402(2) 0.172(10) Uiso 0.50 1 d P
O10W O 0.5484(19) 0.5566(12) 0.367(3) 0.209(12) Uiso 0.50 1 d P
H1C H 0.996(15) 0.326(9) 0.598(8) 0.314 Uiso 1 1 d D
H1D H 1.030(16) 0.314(7) 0.714(14) 0.314 Uiso 1 1 d D

loop_
_atom_site_aniso_label
_atom_site_aniso_U_11
_atom_site_aniso_U_22
_atom_site_aniso_U_33
_atom_site_aniso_U_23
_atom_site_aniso_U_13
_atom_site_aniso_U_12
Ag1 0.0557(6) 0.0654(6) 0.0728(6) 0.0139(5) 0.0075(5) 0.0143(5)
Ag2 0.0804(7) 0.0854(7) 0.0597(6) -0.0171(5) 0.0180(5) -0.0432(6)
C1 0.036(6) 0.034(6) 0.055(6) -0.022(5) 0.001(5) -0.005(5)
C2 0.053(7) 0.031(6) 0.055(7) 0.005(5) 0.018(6) -0.003(5)
C3 0.080(9) 0.037(7) 0.043(6) 0.009(5) 0.027(7) 0.009(6)
C4 0.039(7) 0.050(7) 0.060(7) -0.005(6) 0.019(6) -0.004(6)
C5 0.048(7) 0.045(6) 0.062(7) 0.003(6) 0.016(6) -0.006(6)
C6 0.063(2) 0.063(2) 0.064(2) 0.0006(10) 0.0244(12) -0.0012(10)
C7 0.063(3) 0.063(3) 0.064(3) 0.0005(14) 0.0233(16) -0.0018(14)
C8 0.043(6) 0.040(6) 0.050(6) -0.004(5) 0.003(5) -0.013(5)
C9 0.030(6) 0.034(6) 0.067(7) -0.008(5) 0.014(5) -0.003(5)
C10 0.053(7) 0.044(7) 0.071(7) -0.015(6) 0.019(6) -0.005(6)
C11 0.054(7) 0.071(9) 0.070(8) 0.006(7) 0.018(6) -0.007(7)
C12 0.074(9) 0.047(7) 0.072(8) -0.016(6) 0.017(7) -0.030(7)
C13 0.052(8) 0.037(7) 0.097(9) 0.000(7) 0.021(7) -0.009(6)
C14 0.067(9) 0.092(10) 0.060(8) -0.014(7) 0.033(7) 0.014(8)
C15 0.049(8) 0.097(10) 0.058(8) -0.011(7) 0.025(7) -0.013(8)
C16 0.040(7) 0.056(7) 0.056(7) -0.018(6) 0.003(6) -0.016(6)
C17 0.058(7) 0.058(7) 0.041(6) -0.012(6) -0.003(5) 0.001(6)
N1 0.040(5) 0.037(5) 0.039(5) -0.014(4) 0.010(5) -0.005(4)
N2 0.052(6) 0.047(6) 0.055(6) 0.004(5) 0.010(5) 0.014(5)
N3 0.037(5) 0.039(5) 0.067(6) -0.012(5) 0.004(5) -0.018(4)
N4 0.043(5) 0.033(5) 0.054(5) -0.003(4) 0.004(4) -0.002(4)
N5 0.046(6) 0.041(5) 0.056(5) -0.026(4) 0.021(5) -0.017(5)
N6 0.059(7) 0.051(6) 0.077(7) -0.012(5) 0.028(6) -0.031(5)
N7 0.053(7) 0.071(7) 0.054(6) -0.012(5) 0.015(5) -0.022(5)
N8 0.042(6) 0.050(6) 0.056(6) -0.009(5) 0.012(5) -0.012(5)
O3W 0.165(12) 0.173(11) 0.218(13) 0.077(10) 0.089(10) 0.024(10)
O7W 0.155(19) 0.137(17) 0.085(13) 0.009(12) 0.042(13) -0.068(15)
O1W 0.099(7) 0.095(7) 0.116(7) 0.011(6) 0.030(6) -0.031(6)
O2W 0.143(10) 0.148(9) 0.147(9) -0.012(8) 0.082(8) -0.021(8)
O4W 0.081(5) 0.081(5) 0.082(5) -0.0002(10) 0.033(2) -0.0002(10)
O5W 0.130(17) 0.128(16) 0.161(18) -0.033(14) 0.072(14) 0.087(14)

loop_
_atom_type_symbol
_atom_type_description
_atom_type_scat_dispersion_real
_atom_type_scat_dispersion_imag
_atom_type_scat_source
C C 0.0033 0.0016 'International Tables Vol C Tables 4.2.6.8 and 6.1.1.4'
H H 0.0000 0.0000 'International Tables Vol C Tables 4.2.6.8 and 6.1.1.4'
N N 0.0061 0.0033 'International Tables Vol C Tables 4.2.6.8 and 6.1.1.4'
O O 0.0106 0.0060 'International Tables Vol C Tables 4.2.6.8 and 6.1.1.4'
Ag Ag -0.8971 1.1015 'International Tables Vol C Tables 4.2.6.8 and 6.1.1.4'

loop_
_geom_angle_atom_site_label_1
_geom_angle_atom_site_label_2
_geom_angle_atom_site_label_3
_geom_angle
_geom_angle_site_symmetry_1
_geom_angle_site_symmetry_3
N3 Ag1 N2 166.7(3) 8_556 .
N3 Ag1 Ag1 77.8(3) 8_556 2_756
N2 Ag1 Ag1 95.7(3) . 2_756
N6 Ag2 N7 172.9(4) . 5_767
N6 Ag2 Ag2 73.6(3) . 2_756
N7 Ag2 Ag2 107.7(3) 5_767 2_756
N1 C1 C9 114.4(7) . .
N1 C1 H1A 108.7 . .
C9 C1 H1A 108.7 . .
N1 C1 H1B 108.7 . .
C9 C1 H1B 108.7 . .
H1A C1 H1B 107.6 . .
N2 C2 N1 111.2(10) . .
N2 C2 H2 124.4 . .
N1 C2 H2 124.4 . .
C4 C3 N1 106.5(10) . .
C4 C3 H3 126.8 . .
N1 C3 H3 126.8 . .
C3 C4 N2 111.4(11) . .
C3 C4 H4 124.3 . .
N2 C4 H4 124.3 . .
N3 C5 N4 114.7(9) . .
N3 C5 H5 122.7 . .
N4 C5 H5 122.7 . .
C7 C6 N3 110.8(10) . .
C7 C6 H6 124.6 . .
N3 C6 H6 124.6 . .
N4 C7 C6 106.6(10) . .
N4 C7 H7 126.7 . .
C6 C7 H7 126.7 . .
N4 C8 C9 115.7(9) . .
N4 C8 H8A 108.4 . .
C9 C8 H8A 108.4 . .
N4 C8 H8B 108.4 . .
C9 C8 H8B 108.4 . .
H8A C8 H8B 107.4 . .
C10 C9 C8 113.5(8) . .
C10 C9 C1 106.8(9) . .
C8 C9 C1 107.0(7) . .
C10 C9 C17 112.1(8) . .
C8 C9 C17 110.6(9) . .
C1 C9 C17 106.5(7) . .
N5 C10 C9 121.6(9) . .
N5 C10 H10A 106.9 . .
C9 C10 H10A 106.9 . .
N5 C10 H10B 106.9 . .
C9 C10 H10B 106.9 . .
H10A C10 H10B 106.7 . .
N5 C11 C12 107.4(11) . .
N5 C11 H11 126.3 . .
C12 C11 H11 126.3 . .
C11 C12 N6 108.3(11) . .
C11 C12 H12 125.8 . .
N6 C12 H12 125.8 . .
N6 C13 N5 111.6(11) . .
N6 C13 H13 124.2 . .
N5 C13 H13 124.2 . .
C15 C14 N7 108.9(11) . .
C15 C14 H14 125.6 . .
N7 C14 H14 125.6 . .
C14 C15 N8 106.8(11) . .
C14 C15 H15 126.6 . .
N8 C15 H15 126.6 . .
N7 C16 N8 107.3(10) . .
N7 C16 H16 126.4 . .
N8 C16 H16 126.4 . .
N8 C17 C9 113.3(8) . .
C19 C18 O2 141(4) . .
C19 C18 O1 110(3) . .
O2 C18 O1 106(3) . .
C20 C19 C18 126(3) . .
C19 C20 C21 120(3) . .
O4' C21 O3 117(3) . .
O4' C21 O4 62(2) . .
O3 C21 O4 135(3) . .
O4' C21 C20 121(3) . .
O3 C21 C20 112(2) . .
O4 C21 C20 102.9(19) . .
C3 N1 C2 106.6(9) . .
C3 N1 C1 129.6(9) . .
C2 N1 C1 123.5(10) . .
C2 N2 C4 104.4(9) . .
C2 N2 Ag1 123.4(9) . .
C4 N2 Ag1 130.7(8) . .
C5 N3 C6 102.7(8) . .
C5 N3 Ag1 125.1(7) . 8_455
C6 N3 Ag1 132.2(7) . 8_455
C5 N4 C7 105.2(8) . .
C5 N4 C8 126.7(8) . .
C7 N4 C8 128.1(8) . .
C13 N5 C11 107.1(9) . .
C13 N5 C10 123.2(10) . .
C11 N5 C10 129.5(9) . .
C13 N6 C12 105.5(9) . .
C13 N6 Ag2 129.6(9) . .
C12 N6 Ag2 124.9(7) . .
C16 N7 C14 107.9(9) . .
C16 N7 Ag2 119.0(8) . 5_767
C14 N7 Ag2 132.0(9) . 5_767
C15 N8 C16 109.1(9) . .
C15 N8 C17 129.7(10) . .
C16 N8 C17 121.2(11) . .
C21 O4 O4' 56(2) . .
C21 O4' O4 61.9(18) . .
H1C O1W H1D 114(8) . .

loop_
_geom_bond_atom_site_label_1
_geom_bond_atom_site_label_2
_geom_bond_distance
_geom_bond_site_symmetry_2
Ag1 N3 2.090(7) 8_556
Ag1 N2 2.100(8) .
Ag1 Ag1 3.212(2) 2_756
Ag2 N6 2.086(8) .
Ag2 N7 2.146(9) 5_767
Ag2 Ag2 3.3294(19) 2_756
C1 N1 1.454(12) .
C1 C9 1.567(12) .
C1 H1A 0.9700 .
C1 H1B 0.9700 .
C2 N2 1.322(13) .
C2 N1 1.356(11) .
C2 H2 0.9300 .
C3 C4 1.336(13) .
C3 N1 1.345(13) .
C3 H3 0.9300 .
C4 N2 1.350(13) .
C4 H4 0.9300 .
C5 N3 1.306(11) .
C5 N4 1.334(11) .
C5 H5 0.9300 .
C6 C7 1.357(13) .
C6 N3 1.357(12) .
C6 H6 0.9300 .
C7 N4 1.343(13) .
C7 H7 0.9300 .
C8 N4 1.443(10) .
C8 C9 1.512(13) .
C8 H8A 0.9700 .
C8 H8B 0.9700 .
C9 C10 1.508(14) .
C9 C17 1.571(13) .
C10 N5 1.493(11) .
C10 H10A 0.9700 .
C10 H10B 0.9700 .
C11 N5 1.347(13) .
C11 C12 1.351(13) .
C11 H11 0.9300 .
C12 N6 1.378(14) .
C12 H12 0.9300 .
C13 N6 1.314(12) .
C13 N5 1.330(12) .
C13 H13 0.9300 .
C14 C15 1.321(14) .
C14 N7 1.357(14) .
C14 H14 0.9300 .
C15 N8 1.338(14) .
C15 H15 0.9300 .
C16 N7 1.317(13) .
C16 N8 1.349(12) .
C16 H16 0.9300 .
C17 N8 1.496(12) .
C18 C19 1.28(4) .
C18 O2 1.30(4) .
C18 O1 1.45(3) .
C19 C20 1.274(17) .
C20 C21 1.68(3) .
C21 O4' 1.20(3) .
C21 O3 1.241(16) .
C21 O4 1.285(18) .
N3 Ag1 2.090(7) 8_455
N7 Ag2 2.146(8) 5_767
O4 O4' 1.29(4) .
O1W H1C 0.85(3) .
O1W H1D 0.85(3) .

loop_
_geom_hbond_atom_site_label_D
_geom_hbond_atom_site_label_H
_geom_hbond_atom_site_label_A
_geom_hbond_distance_DH
_geom_hbond_distance_HA
_geom_hbond_distance_DA
_geom_hbond_angle_DHA
_geom_hbond_site_symmetry_A
O1W H1C O1 0.85(3) 2.35(19) 2.95(2) 127(20) .
O1W H1D O1W 0.85(3) 2.3(2) 2.77(2) 113(21) 2_756

loop_
_geom_torsion_atom_site_label_1
_geom_torsion_atom_site_label_2
_geom_torsion_atom_site_label_3
_geom_torsion_atom_site_label_4
_geom_torsion
_geom_torsion_site_symmetry_1
_geom_torsion_site_symmetry_4
N1 C3 C4 N2 0.6(11) . .
N3 C6 C7 N4 -1.8(13) . .
N4 C8 C9 C10 69.0(10) . .
N4 C8 C9 C1 -48.4(11) . .
N4 C8 C9 C17 -164.0(8) . .
N1 C1 C9 C10 64.0(11) . .
N1 C1 C9 C8 -174.2(9) . .
N1 C1 C9 C17 -55.9(12) . .
C8 C9 C10 N5 66.2(12) . .
C1 C9 C10 N5 -176.2(8) . .
C17 C9 C10 N5 -60.0(12) . .
N5 C11 C12 N6 0.4(13) . .
N7 C14 C15 N8 -0.8(14) . .
C10 C9 C17 N8 67.6(11) . .
C8 C9 C17 N8 -60.1(11) . .
C1 C9 C17 N8 -176.0(9) . .
O2 C18 C19 C20 -78(6) . .
O1 C18 C19 C20 127(3) . .
C18 C19 C20 C21 -14(5) . .
C19 C20 C21 O4' -179(3) . .
C19 C20 C21 O3 -34(4) . .
C19 C20 C21 O4 116(3) . .
C4 C3 N1 C2 -1.2(10) . .
C4 C3 N1 C1 -176.0(8) . .
N2 C2 N1 C3 1.4(10) . .
N2 C2 N1 C1 176.6(7) . .
C9 C1 N1 C3 -89.8(11) . .
C9 C1 N1 C2 96.2(10) . .
N1 C2 N2 C4 -1.0(10) . .
N1 C2 N2 Ag1 166.4(6) . .
C3 C4 N2 C2 0.3(11) . .
C3 C4 N2 Ag1 -165.8(7) . .
N3 Ag1 N2 C2 -108.2(18) 8_556 .
Ag1 Ag1 N2 C2 -168.4(7) 2_756 .
N3 Ag1 N2 C4 56(2) 8_556 .
Ag1 Ag1 N2 C4 -4.6(8) 2_756 .
N4 C5 N3 C6 -2.4(13) . .
N4 C5 N3 Ag1 176.5(7) . 8_455
C7 C6 N3 C5 2.5(13) . .
C7 C6 N3 Ag1 -176.2(8) . 8_455
N3 C5 N4 C7 1.3(13) . .
N3 C5 N4 C8 -176.5(10) . .
C6 C7 N4 C5 0.3(12) . .
C6 C7 N4 C8 178.2(10) . .
C9 C8 N4 C5 91.1(12) . .
C9 C8 N4 C7 -86.3(13) . .
N6 C13 N5 C11 -0.8(14) . .
N6 C13 N5 C10 174.8(9) . .
C12 C11 N5 C13 0.2(13) . .
C12 C11 N5 C10 -175.0(10) . .
C9 C10 N5 C13 122.9(11) . .
C9 C10 N5 C11 -62.5(15) . .
N5 C13 N6 C12 1.0(14) . .
N5 C13 N6 Ag2 179.2(7) . .
C11 C12 N6 C13 -0.8(13) . .
C11 C12 N6 Ag2 -179.1(7) . .
N7 Ag2 N6 C13 178(3) 5_767 .
Ag2 Ag2 N6 C13 76.6(10) 2_756 .
N7 Ag2 N6 C12 -4(4) 5_767 .
Ag2 Ag2 N6 C12 -105.6(9) 2_756 .
N8 C16 N7 C14 -0.1(12) . .
N8 C16 N7 Ag2 -169.6(6) . 5_767
C15 C14 N7 C16 0.6(14) . .
C15 C14 N7 Ag2 168.3(8) . 5_767
C14 C15 N8 C16 0.8(13) . .
C14 C15 N8 C17 179.9(10) . .
N7 C16 N8 C15 -0.5(12) . .
N7 C16 N8 C17 -179.6(8) . .
C9 C17 N8 C15 73.3(14) . .
C9 C17 N8 C16 -107.8(10) . .
O3 C21 O4 O4' -102(5) . .
C20 C21 O4 O4' 119(3) . .
O3 C21 O4' O4 128(4) . .
C20 C21 O4' O4 -89(3) . .
